data_7718553
loop_
_publ_author_name
'Sanzhenakova, E. A.'
'Smirnova, K. S.'
'Pozdnyakov, I. P.'
'Berezin, A. S.'
'Potkin, V. I.'
'Lider, E. V.'

_publ_section_title
;
 Structural diversity of photoluminescent lanthanide(III) coordination
 compounds with an isothiazole derivative.
;
_journal_issue 19
_journal_name_full 'Dalton transactions (Cambridge, England : 2003)'
_journal_page_first 7810
_journal_page_last 7818
_journal_paper_doi 10.1039/d5dt00127g
_journal_volume 54
_journal_year 2025
_chemical_formula_moiety 'C72 H20 Cl36 N18 O46 S18 Tb6, 2(H2 O)'
_chemical_formula_sum 'C72 H24 Cl36 N18 O48 S18 Tb6'
_chemical_formula_weight 4716.08
_space_group_crystal_system triclinic
_space_group_IT_number 2
_space_group_name_Hall '-P 1'
_space_group_name_H-M_alt 'P -1'
_atom_sites_solution_hydrogens difmap
_atom_sites_solution_primary dual
_audit_creation_date 2024-08-01
_audit_creation_method
;
Olex2 1.3
(compiled 2020.11.12 svn.r5f609507 for OlexSys, GUI svn.r6408)
;
_audit_update_record
;
2024-08-26 deposited with the CCDC.	2025-04-08 downloaded from the CCDC.
;
_cell_angle_alpha 83.437(2)
_cell_angle_beta 73.608(2)
_cell_angle_gamma 83.519(2)
_cell_formula_units_Z 1
_cell_length_a 15.1127(9)
_cell_length_b 15.7212(8)
_cell_length_c 16.1012(8)
_cell_measurement_reflns_used 9021
_cell_measurement_temperature 150.0
_cell_measurement_theta_max 27.09
_cell_measurement_theta_min 2.18
_cell_volume 3632.9(3)
_computing_molecular_graphics 'Olex2 1.3 (Dolomanov et al., 2009)'
_computing_publication_material 'Olex2 1.3 (Dolomanov et al., 2009)'
_computing_structure_refinement 'SHELXL 2014/7 (Sheldrick, 2015)'
_computing_structure_solution 'SHELXT 2014/5 (Sheldrick, 2014)'
_diffrn_ambient_temperature 150.0
_diffrn_measured_fraction_theta_full 0.997
_diffrn_measured_fraction_theta_max 0.996
_diffrn_measurement_device_type 'Bruker APEX-II CCD'
_diffrn_measurement_method '\f and \w scans'
_diffrn_radiation_type MoK\a
_diffrn_radiation_wavelength 0.71073
_diffrn_reflns_av_R_equivalents 0.0813
_diffrn_reflns_av_unetI/netI 0.0528
_diffrn_reflns_Laue_measured_fraction_full 0.997
_diffrn_reflns_Laue_measured_fraction_max 0.996
_diffrn_reflns_limit_h_max 19
_diffrn_reflns_limit_h_min -19
_diffrn_reflns_limit_k_max 19
_diffrn_reflns_limit_k_min -20
_diffrn_reflns_limit_l_max 20
_diffrn_reflns_limit_l_min -20
_diffrn_reflns_number 15985
_diffrn_reflns_point_group_measured_fraction_full 0.997
_diffrn_reflns_point_group_measured_fraction_max 0.996
_diffrn_reflns_theta_full 25.242
_diffrn_reflns_theta_max 27.108
_diffrn_reflns_theta_min 1.779
_diffrn_source_current 1.4
_diffrn_source_power 0.07
_diffrn_source_voltage 50.0
_diffrn_standards_number 0
_exptl_absorpt_coefficient_mu 3.885
_exptl_absorpt_correction_type none
_exptl_absorpt_process_details
;
 TWINABS-2012/1 (Bruker,2012) was used for absorption correction.

Final HKLF 4 output contains 71923 reflections, Rint = 0.0550
 (39010 with I > 3sig(I), Rint = 0.0444)
;
_exptl_crystal_colour colourless
_exptl_crystal_colour_primary colourless
_exptl_crystal_density_diffrn 2.156
_exptl_crystal_description block
_exptl_crystal_F_000 2256
_exptl_crystal_size_max 0.05
_exptl_crystal_size_mid 0.04
_exptl_crystal_size_min 0.025
_refine_diff_density_max 1.801
_refine_diff_density_min -1.074
_refine_diff_density_rms 0.162
_refine_ls_extinction_method none
_refine_ls_goodness_of_fit_ref 1.041
_refine_ls_hydrogen_treatment constr
_refine_ls_matrix_type full
_refine_ls_number_parameters 904
_refine_ls_number_reflns 15985
_refine_ls_number_restraints 2
_refine_ls_restrained_S_all 1.041
_refine_ls_R_factor_all 0.0575
_refine_ls_R_factor_gt 0.0395
_refine_ls_shift/su_max 0.001
_refine_ls_shift/su_mean 0.000
_refine_ls_structure_factor_coef Fsqd
_refine_ls_weighting_details 'w=1/[\s^2^(Fo^2^)+(0.0525P)^2^] where P=(Fo^2^+2Fc^2^)/3'
_refine_ls_weighting_scheme calc
_refine_ls_wR_factor_gt 0.0916
_refine_ls_wR_factor_ref 0.0968
_reflns_Friedel_coverage 0.000
_reflns_number_gt 12255
_reflns_number_total 15985
_reflns_threshold_expression 'I > 2\s(I)'
_cod_data_source_file d5dt00127g2.cif
_cod_data_source_block elt3-16
_cod_depositor_comments 'Adding full bibliography for 7718552--7718554.cif.'
_cod_database_code 7718553
_shelx_shelxl_version_number 2014/7
_shelx_space_group_comment
;
The symmetry employed for this shelxl refinement is uniquely defined
by the following loop, which should always be used as a source of
symmetry information in preference to the above space-group names.
They are only intended as comments.
;
_shelx_estimated_absorpt_t_max 0.909
_shelx_estimated_absorpt_t_min 0.829
_olex2_refinement_description
;
1. Fixed Uiso
 At 1.5 times of:
  All O(H,H) groups
2. Restrained distances
 Tb2-H18A \\sim Tb2-H18B
 with sigma of 0.02
 Tb3-H21A \\sim Tb3-H21B
 with sigma of 0.02
3.a Free rotating group:
 O18(H18A,H18B), O22(H22A,H22B), O21(H21A,H21B)
3.b Rotating group:
 O17(H17A,H17B), O19(H19A,H19B), O20(H20A,H20B)
;
_smtbx_masks_void_probe_radius 1.2
_smtbx_masks_void_truncation_radius 1.2
_olex2_submission_special_instructions 'No special instructions were received'

loop_
_space_group_symop_operation_xyz
'x, y, z'
'-x, -y, -z'

loop_
_atom_site_label
_atom_site_type_symbol
_atom_site_fract_x
_atom_site_fract_y
_atom_site_fract_z
_atom_site_U_iso_or_equiv
_atom_site_adp_type
_atom_site_occupancy
_atom_site_site_symmetry_order
_atom_site_calc_flag
_atom_site_refinement_flags_posn
_atom_site_refinement_flags_adp
_atom_site_refinement_flags_occupancy
_atom_site_disorder_assembly
_atom_site_disorder_group
Tb1 Tb 0.44618(2) 0.65233(2) 0.20309(2) 0.01882(6) Uani 1 1 d . . . . .
Tb2 Tb 0.49443(2) 0.26530(2) 0.18712(2) 0.01813(6) Uani 1 1 d D . . . .
Tb3 Tb 0.17575(2) 0.49578(2) 0.07952(2) 0.01888(6) Uani 1 1 d D . . . .
S1 S 0.50045(9) 0.81352(8) 0.33656(8) 0.0237(3) Uani 1 1 d . . . . .
Cl2 Cl 0.77990(9) 0.73275(9) 0.31628(9) 0.0320(3) Uani 1 1 d . . . . .
Cl1 Cl 0.62570(10) 0.87477(9) 0.42742(9) 0.0314(3) Uani 1 1 d . . . . .
S5 S 0.30983(10) 0.16661(8) 0.38037(8) 0.0277(3) Uani 1 1 d . . . . .
Cl8 Cl 0.40235(10) 0.06993(8) -0.09015(9) 0.0327(3) Uani 1 1 d . . . . .
S3 S 0.71326(9) 0.33599(8) 0.23656(8) 0.0247(3) Uani 1 1 d . . . . .
Cl16 Cl 0.24975(10) 0.93677(8) 0.35422(9) 0.0334(3) Uani 1 1 d . . . . .
Cl7 Cl 0.33298(10) -0.07370(8) 0.07872(9) 0.0336(3) Uani 1 1 d . . . . .
Cl6 Cl 0.71363(10) 0.17423(9) 0.46233(9) 0.0348(3) Uani 1 1 d . . . . .
S7 S -0.04273(10) 0.65845(9) 0.11211(9) 0.0284(3) Uani 1 1 d . . . . .
Cl5 Cl 0.83670(10) 0.33229(9) 0.35469(9) 0.0353(3) Uani 1 1 d . . . . .
S9 S -0.01680(10) 0.53668(9) 0.29724(9) 0.0299(3) Uani 1 1 d . . . . .
S4 S 0.37788(10) 0.05828(8) 0.17664(9) 0.0283(3) Uani 1 1 d . . . . .
Cl11 Cl -0.05639(10) 0.18456(9) 0.18212(10) 0.0389(3) Uani 1 1 d . . . . .
S2 S 0.39411(11) 0.61067(9) 0.46439(9) 0.0331(3) Uani 1 1 d . . . . .
S6 S 0.21234(10) 0.24409(9) 0.04676(10) 0.0326(3) Uani 1 1 d . . . . .
Cl4 Cl 0.38059(13) 0.34441(9) 0.48296(9) 0.0464(4) Uani 1 1 d . . . . .
Cl13 Cl -0.13126(12) 0.83945(10) 0.11588(10) 0.0467(4) Uani 1 1 d . . . . .
Cl9 Cl 0.06656(10) 0.29814(11) 0.33860(10) 0.0460(4) Uani 1 1 d . . . . .
Cl10 Cl 0.11634(12) 0.15087(12) 0.48966(10) 0.0501(4) Uani 1 1 d . . . . .
Cl12 Cl 0.14255(12) 0.06986(9) 0.10676(12) 0.0472(4) Uani 1 1 d . . . . .
Cl18 Cl 0.14040(13) 0.63521(12) 0.43486(10) 0.0523(4) Uani 1 1 d . . . . .
S8 S 0.03623(11) 0.85580(12) 0.27186(11) 0.0452(4) Uani 1 1 d . . . . .
Cl3 Cl 0.33515(14) 0.49102(10) 0.62511(9) 0.0532(5) Uani 1 1 d . . . . .
Cl15 Cl 0.02653(12) 1.00511(11) 0.37549(11) 0.0515(4) Uani 1 1 d . . . . .
Cl14 Cl 0.08319(14) 0.88817(9) 0.02272(11) 0.0521(4) Uani 1 1 d . . . . .
Cl17 Cl -0.08246(12) 0.59802(12) 0.47407(10) 0.0510(4) Uani 1 1 d . . . . .
O5 O 0.5007(2) 0.1634(2) 0.3047(2) 0.0240(8) Uani 1 1 d . . . . .
O17 O 0.4446(2) 0.5897(2) 0.0775(2) 0.0228(8) Uani 1 1 d . . . . .
H17A H 0.4426 0.6300 0.0349 0.034 Uiso 1 1 d R U . . .
H17B H 0.3925 0.5650 0.0867 0.034 Uiso 1 1 d R U . . .
O7 O 0.4852(2) 0.2415(2) -0.0875(2) 0.0231(8) Uani 1 1 d . . . . .
O6 O 0.5668(3) 0.0888(2) 0.4004(2) 0.0321(9) Uani 1 1 d . . . . .
O4 O 0.4535(2) 0.3711(2) 0.2893(2) 0.0234(8) Uani 1 1 d . . . . .
O19 O 0.6096(3) 0.1547(2) 0.1291(2) 0.0281(8) Uani 1 1 d . . . . .
H19A H 0.6620 0.1770 0.1038 0.042 Uiso 1 1 d R U . . .
H19B H 0.6213 0.1196 0.1716 0.042 Uiso 1 1 d R U . . .
O12 O 0.0215(2) 0.4638(2) 0.1227(2) 0.0225(7) Uani 1 1 d . . . . .
O9 O 0.3595(2) 0.3456(2) 0.1561(2) 0.0262(8) Uani 1 1 d . . . . .
O3 O 0.4803(3) 0.5011(2) 0.2203(2) 0.0274(8) Uani 1 1 d . . . . .
O15 O 0.3166(3) 0.7382(2) 0.1630(2) 0.0274(8) Uani 1 1 d . . . . .
O015 O 0.2654(3) 0.5517(2) 0.1550(2) 0.0275(8) Uani 1 1 d . . . . .
O1 O 0.6111(2) 0.6184(2) 0.1611(2) 0.0241(8) Uani 1 1 d . . . . .
O10 O 0.2083(3) 0.3876(2) 0.1874(2) 0.0267(8) Uani 1 1 d . . . . .
O8 O 0.5108(3) 0.2747(2) 0.0345(2) 0.0246(8) Uani 1 1 d . . . . .
O18 O 0.5817(3) 0.3823(2) 0.1160(2) 0.0250(8) Uani 1 1 d G . . . .
H18A H 0.6379 0.3801 0.0822 0.037 Uiso 1 1 d DG U . . .
H18B H 0.5707 0.4348 0.1308 0.037 Uiso 1 1 d DG U . . .
O14 O 0.2489(3) 0.6197(2) -0.0029(2) 0.0299(8) Uani 1 1 d . . . . .
O11 O -0.0947(2) 0.3801(2) 0.1439(2) 0.0271(8) Uani 1 1 d . . . . .
O16 O 0.3446(3) 0.7609(2) 0.2857(2) 0.0291(8) Uani 1 1 d . . . . .
O20 O 0.3250(2) 0.4332(2) 0.0081(2) 0.0273(8) Uani 1 1 d . . . . .
H20A H 0.3432 0.3920 0.0428 0.041 Uiso 1 1 d R U . . .
H20B H 0.3213 0.4066 -0.0359 0.041 Uiso 1 1 d R U . . .
O01E O 0.2987(3) 0.5896(2) 0.2715(2) 0.0262(8) Uani 1 1 d . . . . .
O22 O 0.4115(3) -0.0191(3) 0.4310(3) 0.0389(10) Uani 1 1 d G . . . .
H22A H 0.4048 -0.0470 0.4819 0.058 Uiso 1 1 d G U . . .
H22B H 0.4567 0.0127 0.4255 0.058 Uiso 1 1 d G U . . .
O2 O 0.7542(3) 0.6359(2) 0.1671(3) 0.0352(9) Uani 1 1 d . . . . .
O21 O 0.1703(3) 0.4878(2) -0.0617(2) 0.0261(8) Uani 1 1 d G . . . .
H21A H 0.1493 0.5279 -0.0949 0.039 Uiso 1 1 d DG U . . .
H21B H 0.1866 0.4440 -0.0928 0.039 Uiso 1 1 d DG U . . .
N5 N 0.3355(3) 0.2345(2) 0.2931(3) 0.0214(9) Uani 1 1 d . . . . .
N6 N 0.1440(3) 0.3334(3) 0.0645(3) 0.0243(9) Uani 1 1 d . . . . .
N2 N 0.4297(3) 0.5760(3) 0.3664(3) 0.0249(10) Uani 1 1 d . . . . .
N1 N 0.5379(3) 0.7383(3) 0.2679(3) 0.0217(9) Uani 1 1 d . . . . .
N3 N 0.6298(3) 0.2708(2) 0.2574(3) 0.0212(9) Uani 1 1 d . . . . .
N9 N 0.0913(3) 0.5388(3) 0.2380(3) 0.0258(10) Uani 1 1 d . . . . .
N4 N 0.4233(3) 0.1478(3) 0.1283(3) 0.0237(9) Uani 1 1 d . . . . .
N8 N 0.1318(3) 0.7940(3) 0.2358(3) 0.0369(12) Uani 1 1 d . . . . .
C16 C 0.4806(3) 0.2285(3) -0.0093(3) 0.0190(10) Uani 1 1 d . . . . .
C1 C 0.6073(4) 0.8128(3) 0.3555(3) 0.0222(11) Uani 1 1 d . . . . .
O13 O 0.2527(3) 0.7612(3) -0.0392(3) 0.0549(13) Uani 1 1 d . . . . .
N7 N 0.0702(3) 0.6375(2) 0.0702(3) 0.0229(9) Uani 1 1 d . . . . .
C32 C 0.2935(4) 0.7696(3) 0.2353(4) 0.0258(11) Uani 1 1 d . . . . .
C13 C 0.3720(4) 0.0227(3) 0.0825(3) 0.0242(11) Uani 1 1 d . . . . .
C19 C 0.2599(4) 0.2785(3) 0.2784(3) 0.0236(11) Uani 1 1 d . . . . .
C12 C 0.5595(4) 0.1512(3) 0.3480(3) 0.0225(11) Uani 1 1 d . . . . .
C20 C 0.2768(4) 0.3433(3) 0.2008(3) 0.0234(11) Uani 1 1 d . . . . .
C11 C 0.6288(3) 0.2175(3) 0.3275(3) 0.0205(10) Uani 1 1 d . . . . .
C2 C 0.6694(4) 0.7560(3) 0.3069(3) 0.0216(11) Uani 1 1 d . . . . .
C14 C 0.4037(4) 0.0814(3) 0.0135(3) 0.0210(10) Uani 1 1 d . . . . .
C023 C 0.1436(4) 0.5685(3) 0.2805(3) 0.0242(11) Uani 1 1 d . . . . .
C024 C 0.2443(4) 0.5703(3) 0.2322(3) 0.0224(11) Uani 1 1 d . . . . .
C15 C 0.4348(3) 0.1521(3) 0.0431(3) 0.0199(10) Uani 1 1 d . . . . .
C3 C 0.6264(4) 0.7144(3) 0.2564(3) 0.0204(10) Uani 1 1 d . . . . .
C7 C 0.4262(4) 0.4918(3) 0.3711(3) 0.0224(11) Uani 1 1 d . . . . .
C10 C 0.6966(4) 0.2291(3) 0.3689(3) 0.0234(11) Uani 1 1 d . . . . .
C31 C 0.1994(4) 0.8185(3) 0.2617(4) 0.0286(12) Uani 1 1 d . . . . .
C8 C 0.4560(3) 0.4502(3) 0.2869(3) 0.0192(10) Uani 1 1 d . . . . .
C4 C 0.6693(4) 0.6509(3) 0.1900(3) 0.0242(11) Uani 1 1 d . . . . .
C23 C 0.0588(4) 0.3161(3) 0.1061(3) 0.0214(10) Uani 1 1 d . . . . .
C21 C 0.1253(4) 0.1787(3) 0.0982(4) 0.0307(13) Uani 1 1 d . . . . .
C9 C 0.7498(4) 0.2951(3) 0.3261(3) 0.0262(11) Uani 1 1 d . . . . .
C18 C 0.1772(4) 0.2568(4) 0.3393(3) 0.0288(12) Uani 1 1 d . . . . .
C30 C 0.1761(4) 0.8901(3) 0.3129(3) 0.0264(12) Uani 1 1 d . . . . .
C6 C 0.3933(4) 0.4518(3) 0.4558(3) 0.0286(12) Uani 1 1 d . . . . .
C22 C 0.0452(4) 0.2273(3) 0.1264(3) 0.0246(11) Uani 1 1 d . . . . .
C02J C 0.0939(4) 0.5924(3) 0.3648(3) 0.0286(12) Uani 1 1 d . . . . .
C24 C -0.0124(3) 0.3925(3) 0.1274(3) 0.0214(11) Uani 1 1 d . . . . .
C29 C 0.0856(4) 0.9186(4) 0.3227(4) 0.0329(13) Uani 1 1 d . . . . .
C27 C 0.1121(4) 0.7083(3) 0.0405(3) 0.0277(12) Uani 1 1 d . . . . .
C26 C 0.0519(4) 0.7856(3) 0.0522(3) 0.0300(13) Uani 1 1 d . . . . .
C17 C 0.1943(4) 0.1956(4) 0.4019(3) 0.0308(13) Uani 1 1 d . . . . .
C28 C 0.2135(4) 0.6966(4) -0.0034(4) 0.0334(13) Uani 1 1 d . . . . .
C5 C 0.3743(4) 0.5107(3) 0.5150(3) 0.0318(13) Uani 1 1 d . . . . .
C25 C -0.0379(4) 0.7675(3) 0.0918(3) 0.0317(13) Uani 1 1 d . . . . .
C02S C 0.0035(4) 0.5787(4) 0.3831(3) 0.0339(13) Uani 1 1 d . . . . .

loop_
_atom_site_aniso_label
_atom_site_aniso_U_11
_atom_site_aniso_U_22
_atom_site_aniso_U_33
_atom_site_aniso_U_23
_atom_site_aniso_U_13
_atom_site_aniso_U_12
Tb1 0.01810(14) 0.01857(12) 0.01923(12) -0.00168(9) -0.00395(10) -0.00206(9)
Tb2 0.01638(13) 0.01911(12) 0.01862(12) 0.00042(9) -0.00466(9) -0.00273(9)
Tb3 0.01332(13) 0.02285(13) 0.01979(12) -0.00192(9) -0.00332(9) -0.00164(9)
S1 0.0211(7) 0.0257(7) 0.0250(7) -0.0076(5) -0.0059(5) -0.0002(5)
Cl2 0.0204(7) 0.0440(8) 0.0335(7) -0.0074(6) -0.0104(6) 0.0005(6)
Cl1 0.0338(8) 0.0351(7) 0.0299(7) -0.0117(5) -0.0130(6) -0.0015(6)
S5 0.0262(8) 0.0305(7) 0.0248(7) 0.0063(5) -0.0064(6) -0.0060(5)
Cl8 0.0412(9) 0.0304(7) 0.0295(7) -0.0051(5) -0.0114(6) -0.0088(6)
S3 0.0218(7) 0.0280(7) 0.0262(7) 0.0014(5) -0.0087(5) -0.0083(5)
Cl16 0.0338(8) 0.0300(7) 0.0362(7) -0.0041(6) -0.0076(6) -0.0052(6)
Cl7 0.0333(8) 0.0221(6) 0.0424(8) -0.0034(5) -0.0027(6) -0.0088(5)
Cl6 0.0353(9) 0.0423(8) 0.0308(7) 0.0071(6) -0.0185(6) -0.0060(6)
S7 0.0230(8) 0.0295(7) 0.0297(7) -0.0011(5) -0.0040(6) 0.0009(5)
Cl5 0.0248(8) 0.0505(9) 0.0358(8) -0.0053(6) -0.0130(6) -0.0107(6)
S9 0.0180(7) 0.0425(8) 0.0267(7) -0.0022(6) -0.0034(6) -0.0003(6)
S4 0.0309(8) 0.0251(7) 0.0261(7) 0.0030(5) -0.0030(6) -0.0087(5)
Cl11 0.0289(8) 0.0270(7) 0.0545(9) 0.0017(6) -0.0008(7) -0.0083(6)
S2 0.0471(10) 0.0255(7) 0.0287(7) -0.0086(5) -0.0133(7) 0.0025(6)
S6 0.0202(8) 0.0286(7) 0.0467(9) -0.0077(6) -0.0050(6) 0.0018(5)
Cl4 0.0814(13) 0.0246(7) 0.0252(7) 0.0030(5) -0.0026(8) -0.0075(7)
Cl13 0.0540(11) 0.0376(8) 0.0441(9) -0.0062(7) -0.0138(8) 0.0189(7)
Cl9 0.0184(8) 0.0731(11) 0.0394(8) 0.0055(8) -0.0029(6) 0.0019(7)
Cl10 0.0383(10) 0.0691(11) 0.0349(8) 0.0160(7) 0.0012(7) -0.0205(8)
Cl12 0.0431(10) 0.0219(7) 0.0757(12) -0.0058(7) -0.0159(9) 0.0026(6)
Cl18 0.0547(12) 0.0774(12) 0.0297(8) -0.0197(8) -0.0075(8) -0.0217(9)
S8 0.0220(9) 0.0650(11) 0.0499(10) -0.0194(8) -0.0105(7) 0.0072(7)
Cl3 0.0860(14) 0.0439(9) 0.0215(7) -0.0044(6) -0.0086(8) 0.0143(9)
Cl15 0.0419(11) 0.0545(10) 0.0520(10) -0.0193(8) -0.0056(8) 0.0182(8)
Cl14 0.0756(13) 0.0240(7) 0.0554(10) 0.0024(7) -0.0153(9) -0.0115(7)
Cl17 0.0395(10) 0.0718(11) 0.0318(8) -0.0128(7) 0.0076(7) 0.0005(8)
O5 0.022(2) 0.0242(18) 0.0262(19) 0.0052(14) -0.0096(16) -0.0038(14)
O17 0.025(2) 0.0214(18) 0.0224(18) 0.0004(14) -0.0068(15) -0.0068(14)
O7 0.025(2) 0.0258(19) 0.0183(18) 0.0025(14) -0.0060(15) -0.0076(15)
O6 0.039(3) 0.026(2) 0.035(2) 0.0106(16) -0.0182(19) -0.0089(17)
O4 0.024(2) 0.0194(18) 0.0246(18) -0.0010(14) -0.0046(15) -0.0002(14)
O19 0.021(2) 0.032(2) 0.029(2) 0.0019(15) -0.0022(16) -0.0054(15)
O12 0.016(2) 0.0223(18) 0.0287(19) -0.0012(14) -0.0047(15) -0.0033(14)
O9 0.016(2) 0.033(2) 0.0273(19) 0.0043(15) -0.0051(15) -0.0014(15)
O3 0.036(2) 0.0211(18) 0.0196(18) 0.0004(14) -0.0002(16) -0.0004(15)
O15 0.026(2) 0.0224(19) 0.031(2) -0.0028(15) -0.0050(17) 0.0029(15)
O015 0.022(2) 0.039(2) 0.0230(19) -0.0035(15) -0.0044(16) -0.0110(16)
O1 0.022(2) 0.0262(19) 0.0240(18) -0.0055(14) -0.0056(16) -0.0012(15)
O10 0.025(2) 0.0282(19) 0.0260(19) -0.0019(15) -0.0088(16) 0.0039(15)
O8 0.029(2) 0.0243(18) 0.0208(18) -0.0005(14) -0.0049(16) -0.0083(15)
O18 0.021(2) 0.0262(19) 0.026(2) -0.0020(15) -0.0009(15) -0.0067(15)
O14 0.020(2) 0.037(2) 0.029(2) 0.0007(16) 0.0004(16) -0.0086(16)
O11 0.016(2) 0.0247(19) 0.039(2) 0.0060(16) -0.0082(16) -0.0033(14)
O16 0.023(2) 0.032(2) 0.035(2) -0.0123(16) -0.0093(17) 0.0015(15)
O20 0.017(2) 0.038(2) 0.0246(19) -0.0047(16) -0.0041(15) 0.0055(15)
O01E 0.026(2) 0.0275(19) 0.0258(19) 0.0006(15) -0.0076(16) -0.0063(15)
O22 0.048(3) 0.037(2) 0.038(2) 0.0094(18) -0.022(2) -0.0162(19)
O2 0.017(2) 0.045(2) 0.044(2) -0.0227(19) -0.0037(18) 0.0002(17)
O21 0.029(2) 0.0229(19) 0.028(2) -0.0041(15) -0.0142(17) 0.0096(15)
N5 0.025(3) 0.021(2) 0.020(2) 0.0027(16) -0.0088(18) -0.0037(17)
N6 0.019(2) 0.021(2) 0.033(2) -0.0009(18) -0.0079(19) 0.0012(17)
N2 0.028(3) 0.022(2) 0.026(2) -0.0016(17) -0.011(2) -0.0006(18)
N1 0.021(2) 0.023(2) 0.021(2) -0.0038(17) -0.0053(18) -0.0003(17)
N3 0.016(2) 0.022(2) 0.027(2) -0.0014(17) -0.0067(18) -0.0014(16)
N9 0.017(2) 0.033(2) 0.027(2) -0.0039(18) -0.0047(19) -0.0037(18)
N4 0.020(2) 0.029(2) 0.021(2) 0.0020(17) -0.0042(18) -0.0072(18)
N8 0.025(3) 0.046(3) 0.040(3) -0.009(2) -0.009(2) 0.003(2)
C16 0.012(3) 0.017(2) 0.026(3) -0.0016(19) -0.001(2) -0.0016(18)
C1 0.026(3) 0.025(3) 0.018(2) -0.0016(19) -0.009(2) -0.003(2)
O13 0.035(3) 0.044(3) 0.073(3) 0.020(2) 0.004(2) -0.021(2)
N7 0.024(3) 0.018(2) 0.026(2) -0.0068(17) -0.0059(19) 0.0025(17)
C32 0.021(3) 0.019(3) 0.038(3) -0.004(2) -0.008(2) 0.000(2)
C13 0.021(3) 0.017(2) 0.034(3) -0.002(2) -0.006(2) -0.003(2)
C19 0.022(3) 0.028(3) 0.021(3) -0.007(2) -0.004(2) -0.005(2)
C12 0.017(3) 0.025(3) 0.021(3) -0.005(2) 0.001(2) 0.002(2)
C20 0.026(3) 0.023(3) 0.021(3) -0.001(2) -0.008(2) -0.001(2)
C11 0.014(3) 0.028(3) 0.019(2) -0.001(2) -0.006(2) 0.0031(19)
C2 0.017(3) 0.029(3) 0.018(2) 0.003(2) -0.005(2) -0.006(2)
C14 0.021(3) 0.018(2) 0.023(3) -0.0017(19) -0.005(2) 0.0000(19)
C023 0.029(3) 0.023(3) 0.021(3) 0.000(2) -0.008(2) -0.002(2)
C024 0.025(3) 0.017(2) 0.025(3) 0.0001(19) -0.005(2) -0.006(2)
C15 0.013(3) 0.018(2) 0.026(3) -0.0036(19) -0.003(2) 0.0042(18)
C3 0.023(3) 0.022(3) 0.016(2) -0.0010(19) -0.004(2) -0.002(2)
C7 0.024(3) 0.020(3) 0.025(3) -0.001(2) -0.011(2) 0.001(2)
C10 0.022(3) 0.027(3) 0.020(3) -0.003(2) -0.005(2) 0.003(2)
C31 0.021(3) 0.029(3) 0.035(3) 0.001(2) -0.007(2) -0.005(2)
C8 0.015(3) 0.019(3) 0.024(3) -0.0028(19) -0.007(2) -0.0010(19)
C4 0.031(3) 0.022(3) 0.020(3) 0.000(2) -0.010(2) 0.005(2)
C23 0.018(3) 0.023(3) 0.023(3) 0.001(2) -0.007(2) -0.001(2)
C21 0.036(4) 0.021(3) 0.038(3) -0.004(2) -0.012(3) -0.006(2)
C9 0.028(3) 0.030(3) 0.025(3) -0.006(2) -0.012(2) -0.002(2)
C18 0.018(3) 0.039(3) 0.028(3) -0.002(2) -0.004(2) -0.003(2)
C30 0.023(3) 0.031(3) 0.026(3) 0.001(2) -0.006(2) -0.003(2)
C6 0.036(4) 0.025(3) 0.026(3) 0.001(2) -0.012(3) -0.001(2)
C22 0.019(3) 0.030(3) 0.025(3) -0.002(2) -0.006(2) -0.003(2)
C02J 0.029(3) 0.033(3) 0.025(3) -0.009(2) -0.006(2) -0.002(2)
C24 0.015(3) 0.026(3) 0.022(3) 0.005(2) -0.006(2) -0.003(2)
C29 0.031(3) 0.036(3) 0.028(3) -0.006(2) -0.003(2) 0.003(2)
C27 0.034(3) 0.025(3) 0.021(3) -0.003(2) -0.003(2) -0.003(2)
C26 0.043(4) 0.025(3) 0.022(3) -0.002(2) -0.007(3) -0.005(2)
C17 0.030(3) 0.036(3) 0.024(3) 0.001(2) -0.001(2) -0.012(2)
C28 0.040(4) 0.031(3) 0.028(3) -0.001(2) -0.004(3) -0.013(3)
C5 0.038(4) 0.034(3) 0.023(3) 0.000(2) -0.010(3) 0.002(2)
C25 0.041(4) 0.026(3) 0.027(3) -0.007(2) -0.010(3) 0.006(2)
C02S 0.036(4) 0.036(3) 0.023(3) -0.001(2) 0.000(3) 0.001(3)

loop_
_atom_type_symbol
_atom_type_description
_atom_type_scat_dispersion_real
_atom_type_scat_dispersion_imag
_atom_type_scat_source
C C 0.0033 0.0016 'International Tables Vol C Tables 4.2.6.8 and 6.1.1.4'
H H 0.0000 0.0000 'International Tables Vol C Tables 4.2.6.8 and 6.1.1.4'
Cl Cl 0.1484 0.1585 'International Tables Vol C Tables 4.2.6.8 and 6.1.1.4'
N N 0.0061 0.0033 'International Tables Vol C Tables 4.2.6.8 and 6.1.1.4'
O O 0.0106 0.0060 'International Tables Vol C Tables 4.2.6.8 and 6.1.1.4'
S S 0.1246 0.1234 'International Tables Vol C Tables 4.2.6.8 and 6.1.1.4'
Tb Tb -0.1723 4.1537 'International Tables Vol C Tables 4.2.6.8 and 6.1.1.4'

loop_
_geom_angle_atom_site_label_1
_geom_angle_atom_site_label_2
_geom_angle_atom_site_label_3
_geom_angle
_geom_angle_site_symmetry_1
_geom_angle_site_symmetry_3
_geom_angle_publ_flag
O17 Tb1 O7 77.70(11) . 2_665 ?
O17 Tb1 O3 69.74(11) . . ?
O17 Tb1 O15 78.80(12) . . ?
O17 Tb1 O1 86.57(12) . . ?
O17 Tb1 O16 132.62(12) . . ?
O17 Tb1 O01E 85.86(12) . . ?
O17 Tb1 N2 128.57(12) . . ?
O17 Tb1 N1 144.66(13) . . ?
O7 Tb1 O15 73.98(12) 2_665 . ?
O7 Tb1 O01E 140.90(11) 2_665 . ?
O7 Tb1 N2 149.28(12) 2_665 . ?
O7 Tb1 N1 74.37(12) 2_665 . ?
O3 Tb1 O7 130.60(12) . 2_665 ?
O3 Tb1 O15 131.10(12) . . ?
O3 Tb1 O1 70.27(12) . . ?
O3 Tb1 O16 137.17(12) . . ?
O3 Tb1 O01E 73.08(12) . . ?
O3 Tb1 N2 61.71(12) . . ?
O3 Tb1 N1 114.36(13) . . ?
O15 Tb1 O01E 68.09(12) . . ?
O15 Tb1 N2 121.89(13) . . ?
O15 Tb1 N1 113.01(12) . . ?
O1 Tb1 O7 71.69(12) . 2_665 ?
O1 Tb1 O15 144.82(12) . . ?
O1 Tb1 O16 134.26(12) . . ?
O1 Tb1 O01E 142.94(11) . . ?
O1 Tb1 N2 92.21(12) . . ?
O1 Tb1 N1 64.41(12) . . ?
O16 Tb1 O7 92.18(12) . 2_665 ?
O16 Tb1 O15 54.07(12) . . ?
O16 Tb1 O01E 73.34(12) . . ?
O16 Tb1 N2 80.43(12) . . ?
O16 Tb1 N1 70.10(13) . . ?
O01E Tb1 N2 65.31(12) . . ?
O01E Tb1 N1 129.44(12) . . ?
N1 Tb1 N2 75.09(12) . . ?
O5 Tb2 O4 86.99(11) . . ?
O5 Tb2 O19 73.99(12) . . ?
O5 Tb2 O9 128.18(12) . . ?
O5 Tb2 O8 140.94(12) . . ?
O5 Tb2 O18 134.61(12) . . ?
O5 Tb2 N5 65.17(12) . . ?
O5 Tb2 N3 63.28(12) . . ?
O5 Tb2 N4 86.17(12) . . ?
O4 Tb2 O19 143.84(12) . . ?
O4 Tb2 O9 76.44(12) . . ?
O4 Tb2 O8 132.02(11) . . ?
O4 Tb2 N5 72.13(12) . . ?
O4 Tb2 N3 70.30(12) . . ?
O4 Tb2 N4 141.61(13) . . ?
O19 Tb2 O9 139.25(12) . . ?
O19 Tb2 O8 73.18(12) . . ?
O19 Tb2 N5 123.14(12) . . ?
O19 Tb2 N3 73.69(12) . . ?
O19 Tb2 N4 68.68(13) . . ?
O9 Tb2 N5 63.03(12) . . ?
O9 Tb2 N3 144.30(12) . . ?
O9 Tb2 N4 78.47(13) . . ?
O8 Tb2 O9 70.52(12) . . ?
O8 Tb2 N5 118.70(12) . . ?
O8 Tb2 N3 124.84(13) . . ?
O8 Tb2 N4 62.46(12) . . ?
O18 Tb2 O4 75.47(12) . . ?
O18 Tb2 O19 96.18(12) . . ?
O18 Tb2 O9 88.28(12) . . ?
O18 Tb2 O8 69.84(12) . . ?
O18 Tb2 N5 140.68(12) . . ?
O18 Tb2 N3 71.39(12) . . ?
O18 Tb2 N4 132.24(12) . . ?
N5 Tb2 N3 116.24(12) . . ?
N5 Tb2 N4 70.72(13) . . ?
N3 Tb2 N4 136.80(13) . . ?
O12 Tb3 O015 131.01(12) . . ?
O12 Tb3 O10 89.45(12) . . ?
O12 Tb3 O14 131.45(12) . . ?
O12 Tb3 O20 139.82(12) . . ?
O12 Tb3 N6 63.51(12) . . ?
O12 Tb3 N9 68.25(12) . . ?
O12 Tb3 N7 71.08(12) . . ?
O015 Tb3 O10 70.95(12) . . ?
O015 Tb3 O14 69.24(12) . . ?
O015 Tb3 O20 80.25(13) . . ?
O015 Tb3 N6 132.19(12) . . ?
O015 Tb3 N9 62.84(13) . . ?
O015 Tb3 N7 94.81(13) . . ?
O10 Tb3 O14 135.98(12) . . ?
O10 Tb3 N6 63.39(12) . . ?
O10 Tb3 N9 68.68(13) . . ?
O10 Tb3 N7 139.17(13) . . ?
O14 Tb3 N6 142.36(13) . . ?
O14 Tb3 N9 107.65(13) . . ?
O14 Tb3 N7 62.76(13) . . ?
O20 Tb3 O10 77.16(12) . . ?
O20 Tb3 O14 78.34(13) . . ?
O20 Tb3 N6 76.72(13) . . ?
O20 Tb3 N9 135.78(13) . . ?
O20 Tb3 N7 139.64(13) . . ?
O21 Tb3 O12 86.67(13) . . ?
O21 Tb3 O015 139.74(13) . . ?
O21 Tb3 O10 131.78(12) . . ?
O21 Tb3 O14 74.66(13) . . ?
O21 Tb3 O20 75.50(12) . . ?
O21 Tb3 N6 72.09(12) . . ?
O21 Tb3 N9 148.72(13) . . ?
O21 Tb3 N7 83.87(12) . . ?
N9 Tb3 N6 109.91(13) . . ?
N7 Tb3 N6 129.09(13) . . ?
N7 Tb3 N9 70.78(13) . . ?
N1 S1 C1 92.4(2) . . ?
N5 S5 C17 93.4(2) . . ?
N3 S3 C9 93.6(2) . . ?
N7 S7 C25 93.7(3) . . ?
N9 S9 C02S 93.8(3) . . ?
N4 S4 C13 93.9(2) . . ?
N2 S2 C5 93.6(2) . . ?
N6 S6 C21 93.7(3) . . ?
N8 S8 C29 94.6(3) . . ?
C12 O5 Tb2 129.2(3) . . ?
Tb1 O17 H17A 110.2 . . ?
Tb1 O17 H17B 110.0 . . ?
H17A O17 H17B 103.8 . . ?
C16 O7 Tb1 134.5(3) . 2_665 ?
C8 O4 Tb2 136.6(3) . . ?
Tb2 O19 H19A 109.6 . . ?
Tb2 O19 H19B 109.5 . . ?
H19A O19 H19B 104.3 . . ?
C24 O12 Tb3 129.7(3) . . ?
C20 O9 Tb2 127.3(3) . . ?
C8 O3 Tb1 128.9(3) . . ?
C32 O15 Tb1 90.0(3) . . ?
C024 O015 Tb3 129.6(3) . . ?
C4 O1 Tb1 125.5(3) . . ?
C20 O10 Tb3 137.4(3) . . ?
C16 O8 Tb2 129.9(3) . . ?
Tb2 O18 H18A 127.7 . . ?
Tb2 O18 H18B 125.5 . . ?
H18A O18 H18B 104.5 . . ?
C28 O14 Tb3 126.5(4) . . ?
C32 O16 Tb1 91.7(3) . . ?
Tb3 O20 H20A 109.8 . . ?
Tb3 O20 H20B 109.6 . . ?
H20A O20 H20B 104.1 . . ?
C024 O01E Tb1 125.5(3) . . ?
H22A O22 H22B 104.5 . . ?
Tb3 O21 H21A 127.3 . . ?
Tb3 O21 H21B 128.2 . . ?
H21A O21 H21B 104.5 . . ?
S5 N5 Tb2 130.0(2) . . ?
C19 N5 Tb2 118.4(3) . . ?
C19 N5 S5 111.6(4) . . ?
S6 N6 Tb3 132.8(2) . . ?
C23 N6 Tb3 112.2(3) . . ?
C23 N6 S6 110.7(3) . . ?
S2 N2 Tb1 134.0(2) . . ?
C7 N2 Tb1 112.7(3) . . ?
C7 N2 S2 110.5(3) . . ?
S1 N1 Tb1 129.2(2) . . ?
C3 N1 Tb1 117.8(3) . . ?
C3 N1 S1 112.4(3) . . ?
S3 N3 Tb2 131.7(2) . . ?
C11 N3 Tb2 116.2(3) . . ?
C11 N3 S3 111.8(3) . . ?
S9 N9 Tb3 132.3(2) . . ?
C023 N9 Tb3 116.4(3) . . ?
C023 N9 S9 111.3(4) . . ?
S4 N4 Tb2 131.1(2) . . ?
C15 N4 Tb2 117.2(3) . . ?
C15 N4 S4 111.0(3) . . ?
C31 N8 S8 110.0(4) . . ?
O7 C16 O8 126.3(4) . . ?
O7 C16 C15 119.9(4) . . ?
O8 C16 C15 113.8(4) . . ?
Cl1 C1 S1 122.1(3) . . ?
C2 C1 S1 110.4(4) . . ?
C2 C1 Cl1 127.4(4) . . ?
S7 N7 Tb3 130.4(2) . . ?
C27 N7 Tb3 116.7(4) . . ?
C27 N7 S7 111.8(4) . . ?
O15 C32 C31 117.5(5) . . ?
O16 C32 O15 122.8(5) . . ?
O16 C32 C31 119.6(5) . . ?
S4 C13 Cl7 122.7(3) . . ?
C14 C13 Cl7 126.7(4) . . ?
C14 C13 S4 110.6(4) . . ?
N5 C19 C20 115.3(4) . . ?
N5 C19 C18 114.0(4) . . ?
C18 C19 C20 130.7(5) . . ?
O5 C12 C11 114.7(4) . . ?
O6 C12 O5 125.8(5) . . ?
O6 C12 C11 119.4(4) . . ?
O9 C20 C19 115.8(4) . . ?
O10 C20 O9 127.4(4) . . ?
O10 C20 C19 116.9(5) . . ?
N3 C11 C12 115.6(4) . . ?
N3 C11 C10 114.4(4) . . ?
C10 C11 C12 129.9(4) . . ?
C1 C2 Cl2 122.7(4) . . ?
C1 C2 C3 110.4(5) . . ?
C3 C2 Cl2 126.5(4) . . ?
C13 C14 Cl8 123.7(4) . . ?
C13 C14 C15 109.5(4) . . ?
C15 C14 Cl8 126.8(4) . . ?
N9 C023 C024 115.1(4) . . ?
N9 C023 C02J 113.9(5) . . ?
C02J C023 C024 131.1(5) . . ?
O015 C024 C023 115.6(4) . . ?
O01E C024 O015 126.1(5) . . ?
O01E C024 C023 118.3(5) . . ?
N4 C15 C16 116.3(4) . . ?
N4 C15 C14 114.9(4) . . ?
C14 C15 C16 128.8(4) . . ?
N1 C3 C2 114.2(4) . . ?
N1 C3 C4 116.7(4) . . ?
C2 C3 C4 129.0(5) . . ?
N2 C7 C8 117.1(4) . . ?
N2 C7 C6 115.2(5) . . ?
C6 C7 C8 127.6(4) . . ?
C11 C10 Cl6 127.2(4) . . ?
C9 C10 Cl6 121.4(4) . . ?
C9 C10 C11 111.3(4) . . ?
N8 C31 C32 118.3(5) . . ?
N8 C31 C30 115.9(5) . . ?
C30 C31 C32 125.8(5) . . ?
O4 C8 O3 126.7(4) . . ?
O4 C8 C7 118.5(4) . . ?
O3 C8 C7 114.7(4) . . ?
O1 C4 C3 114.4(5) . . ?
O2 C4 O1 126.1(5) . . ?
O2 C4 C3 119.5(5) . . ?
N6 C23 C22 115.2(4) . . ?
N6 C23 C24 116.7(4) . . ?
C22 C23 C24 128.0(5) . . ?
Cl12 C21 S6 122.8(4) . . ?
C22 C21 S6 109.6(4) . . ?
C22 C21 Cl12 127.5(4) . . ?
Cl5 C9 S3 124.0(3) . . ?
C10 C9 S3 108.9(4) . . ?
C10 C9 Cl5 127.2(4) . . ?
C19 C18 Cl9 126.6(4) . . ?
C17 C18 Cl9 122.4(4) . . ?
C17 C18 C19 111.0(5) . . ?
C31 C30 Cl16 126.2(4) . . ?
C29 C30 Cl16 124.1(5) . . ?
C29 C30 C31 109.7(5) . . ?
C7 C6 Cl4 126.3(4) . . ?
C5 C6 Cl4 123.6(4) . . ?
C5 C6 C7 110.1(5) . . ?
C23 C22 Cl11 126.3(4) . . ?
C21 C22 Cl11 122.9(4) . . ?
C21 C22 C23 110.7(5) . . ?
C023 C02J Cl18 125.4(4) . . ?
C02S C02J Cl18 123.4(4) . . ?
C02S C02J C023 111.3(5) . . ?
O12 C24 C23 114.8(4) . . ?
O11 C24 O12 127.3(5) . . ?
O11 C24 C23 117.9(4) . . ?
S8 C29 Cl15 122.9(4) . . ?
C30 C29 S8 109.9(4) . . ?
C30 C29 Cl15 127.2(5) . . ?
N7 C27 C26 114.2(5) . . ?
N7 C27 C28 116.3(5) . . ?
C26 C27 C28 129.4(5) . . ?
C27 C26 Cl14 126.6(5) . . ?
C25 C26 Cl14 122.7(4) . . ?
C25 C26 C27 110.8(5) . . ?
S5 C17 Cl10 122.1(3) . . ?
C18 C17 S5 110.0(4) . . ?
C18 C17 Cl10 128.0(5) . . ?
O14 C28 C27 115.3(5) . . ?
O13 C28 O14 127.0(6) . . ?
O13 C28 C27 117.6(5) . . ?
S2 C5 Cl3 123.2(3) . . ?
C6 C5 S2 110.4(4) . . ?
C6 C5 Cl3 126.3(4) . . ?
Cl13 C25 S7 124.0(4) . . ?
C26 C25 S7 109.6(4) . . ?
C26 C25 Cl13 126.5(4) . . ?
Cl17 C02S S9 121.6(4) . . ?
C02J C02S S9 109.8(4) . . ?
C02J C02S Cl17 128.6(5) . . ?

loop_
_geom_bond_atom_site_label_1
_geom_bond_atom_site_label_2
_geom_bond_distance
_geom_bond_site_symmetry_2
_geom_bond_publ_flag
Tb1 O17 2.355(3) . ?
Tb1 O7 2.432(3) 2_665 ?
Tb1 O3 2.377(3) . ?
Tb1 O15 2.447(3) . ?
Tb1 O1 2.404(4) . ?
Tb1 O16 2.411(4) . ?
Tb1 O01E 2.453(4) . ?
Tb1 N2 2.720(4) . ?
Tb1 N1 2.529(4) . ?
Tb2 O5 2.352(3) . ?
Tb2 O4 2.381(3) . ?
Tb2 O19 2.387(4) . ?
Tb2 O9 2.419(3) . ?
Tb2 O8 2.388(3) . ?
Tb2 O18 2.376(3) . ?
Tb2 N5 2.583(4) . ?
Tb2 N3 2.616(4) . ?
Tb2 N4 2.625(4) . ?
Tb3 O12 2.332(3) . ?
Tb3 O015 2.351(3) . ?
Tb3 O10 2.402(3) . ?
Tb3 O14 2.417(3) . ?
Tb3 O20 2.381(3) . ?
Tb3 O21 2.317(3) . ?
Tb3 N6 2.700(4) . ?
Tb3 N9 2.638(4) . ?
Tb3 N7 2.606(4) . ?
S1 N1 1.655(4) . ?
S1 C1 1.724(5) . ?
Cl2 C2 1.713(5) . ?
Cl1 C1 1.694(5) . ?
S5 N5 1.646(4) . ?
S5 C17 1.700(6) . ?
Cl8 C14 1.705(5) . ?
S3 N3 1.652(4) . ?
S3 C9 1.719(5) . ?
Cl16 C30 1.713(5) . ?
Cl7 C13 1.701(5) . ?
Cl6 C10 1.717(5) . ?
S7 N7 1.658(5) . ?
S7 C25 1.714(5) . ?
Cl5 C9 1.689(5) . ?
S9 N9 1.645(5) . ?
S9 C02S 1.713(6) . ?
S4 N4 1.650(4) . ?
S4 C13 1.703(5) . ?
Cl11 C22 1.712(5) . ?
S2 N2 1.651(4) . ?
S2 C5 1.702(6) . ?
S6 N6 1.648(4) . ?
S6 C21 1.723(6) . ?
Cl4 C6 1.712(5) . ?
Cl13 C25 1.689(6) . ?
Cl9 C18 1.727(6) . ?
Cl10 C17 1.703(5) . ?
Cl12 C21 1.697(5) . ?
Cl18 C02J 1.716(5) . ?
S8 N8 1.644(5) . ?
S8 C29 1.702(6) . ?
Cl3 C5 1.707(5) . ?
Cl15 C29 1.712(6) . ?
Cl14 C26 1.708(5) . ?
Cl17 C02S 1.692(6) . ?
O5 C12 1.262(6) . ?
O17 H17A 0.8843 . ?
O17 H17B 0.8841 . ?
O7 Tb1 2.432(3) 2_665 ?
O7 C16 1.236(6) . ?
O6 C12 1.235(6) . ?
O4 C8 1.244(5) . ?
O19 H19A 0.8740 . ?
O19 H19B 0.8744 . ?
O12 C24 1.270(6) . ?
O9 C20 1.256(6) . ?
O3 C8 1.254(5) . ?
O15 C32 1.259(6) . ?
O015 C024 1.254(6) . ?
O1 C4 1.280(6) . ?
O10 C20 1.238(6) . ?
O8 C16 1.268(6) . ?
O18 H18A 0.8700 . ?
O18 H18B 0.8706 . ?
O14 C28 1.267(7) . ?
O11 C24 1.230(6) . ?
O16 C32 1.256(6) . ?
O20 H20A 0.8785 . ?
O20 H20B 0.8791 . ?
O01E C024 1.250(6) . ?
O22 H22A 0.8698 . ?
O22 H22B 0.8695 . ?
O2 C4 1.233(6) . ?
O21 H21A 0.8703 . ?
O21 H21B 0.8702 . ?
N5 C19 1.333(6) . ?
N6 C23 1.316(6) . ?
N2 C7 1.323(6) . ?
N1 C3 1.314(6) . ?
N3 C11 1.323(6) . ?
N9 C023 1.331(6) . ?
N4 C15 1.327(6) . ?
N8 C31 1.318(7) . ?
C16 C15 1.503(6) . ?
C1 C2 1.359(7) . ?
O13 C28 1.234(6) . ?
N7 C27 1.317(6) . ?
C32 C31 1.510(7) . ?
C13 C14 1.370(7) . ?
C19 C20 1.501(7) . ?
C19 C18 1.403(7) . ?
C12 C11 1.506(7) . ?
C11 C10 1.408(7) . ?
C2 C3 1.424(7) . ?
C14 C15 1.432(7) . ?
C023 C024 1.503(7) . ?
C023 C02J 1.423(7) . ?
C3 C4 1.505(7) . ?
C7 C8 1.503(7) . ?
C7 C6 1.413(7) . ?
C10 C9 1.381(7) . ?
C31 C30 1.424(7) . ?
C23 C22 1.422(7) . ?
C23 C24 1.521(7) . ?
C21 C22 1.347(8) . ?
C18 C17 1.370(7) . ?
C30 C29 1.361(8) . ?
C6 C5 1.355(7) . ?
C02J C02S 1.352(8) . ?
C27 C26 1.432(8) . ?
C27 C28 1.495(8) . ?
C26 C25 1.374(8) . ?

loop_
_geom_torsion_atom_site_label_1
_geom_torsion_atom_site_label_2
_geom_torsion_atom_site_label_3
_geom_torsion_atom_site_label_4
_geom_torsion
_geom_torsion_site_symmetry_1
_geom_torsion_site_symmetry_2
_geom_torsion_site_symmetry_3
_geom_torsion_site_symmetry_4
_geom_torsion_publ_flag
Tb1 O7 C16 O8 3.3(8) 2_665 . . . ?
Tb1 O7 C16 C15 -177.3(3) 2_665 . . . ?
Tb1 O3 C8 O4 159.5(4) . . . . ?
Tb1 O3 C8 C7 -19.8(6) . . . . ?
Tb1 O15 C32 O16 12.0(5) . . . . ?
Tb1 O15 C32 C31 -167.1(4) . . . . ?
Tb1 O1 C4 O2 -177.7(4) . . . . ?
Tb1 O1 C4 C3 0.7(5) . . . . ?
Tb1 O16 C32 O15 -12.2(5) . . . . ?
Tb1 O16 C32 C31 166.9(4) . . . . ?
Tb1 O01E C024 O015 25.7(7) . . . . ?
Tb1 O01E C024 C023 -154.5(3) . . . . ?
Tb1 N2 C7 C8 15.4(5) . . . . ?
Tb1 N2 C7 C6 -163.7(4) . . . . ?
Tb1 N1 C3 C2 -169.7(3) . . . . ?
Tb1 N1 C3 C4 12.8(5) . . . . ?
Tb2 O5 C12 O6 -168.5(4) . . . . ?
Tb2 O5 C12 C11 7.6(6) . . . . ?
Tb2 O4 C8 O3 3.8(8) . . . . ?
Tb2 O4 C8 C7 -176.9(3) . . . . ?
Tb2 O9 C20 O10 175.9(4) . . . . ?
Tb2 O9 C20 C19 -4.9(6) . . . . ?
Tb2 O8 C16 O7 173.6(3) . . . . ?
Tb2 O8 C16 C15 -5.9(6) . . . . ?
Tb2 N5 C19 C20 -0.9(6) . . . . ?
Tb2 N5 C19 C18 179.7(3) . . . . ?
Tb2 N3 C11 C12 10.0(5) . . . . ?
Tb2 N3 C11 C10 -173.3(3) . . . . ?
Tb2 N4 C15 C16 -5.0(5) . . . . ?
Tb2 N4 C15 C14 173.5(3) . . . . ?
Tb3 O12 C24 O11 -173.6(4) . . . . ?
Tb3 O12 C24 C23 3.5(6) . . . . ?
Tb3 O015 C024 O01E 170.3(3) . . . . ?
Tb3 O015 C024 C023 -9.5(6) . . . . ?
Tb3 O10 C20 O9 2.7(9) . . . . ?
Tb3 O10 C20 C19 -176.6(3) . . . . ?
Tb3 O14 C28 O13 173.2(5) . . . . ?
Tb3 O14 C28 C27 -10.1(7) . . . . ?
Tb3 N6 C23 C22 -159.6(3) . . . . ?
Tb3 N6 C23 C24 19.8(5) . . . . ?
Tb3 N9 C023 C024 -1.8(5) . . . . ?
Tb3 N9 C023 C02J 178.7(3) . . . . ?
Tb3 N7 C27 C26 -168.7(3) . . . . ?
Tb3 N7 C27 C28 13.9(6) . . . . ?
S1 N1 C3 C2 1.9(5) . . . . ?
S1 N1 C3 C4 -175.6(3) . . . . ?
S1 C1 C2 Cl2 -174.6(3) . . . . ?
S1 C1 C2 C3 -0.6(5) . . . . ?
Cl2 C2 C3 N1 172.9(4) . . . . ?
Cl2 C2 C3 C4 -10.0(7) . . . . ?
Cl1 C1 C2 Cl2 4.1(7) . . . . ?
Cl1 C1 C2 C3 178.1(4) . . . . ?
S5 N5 C19 C20 178.9(3) . . . . ?
S5 N5 C19 C18 -0.5(6) . . . . ?
Cl8 C14 C15 N4 176.1(4) . . . . ?
Cl8 C14 C15 C16 -5.7(8) . . . . ?
S3 N3 C11 C12 -175.7(3) . . . . ?
S3 N3 C11 C10 1.0(6) . . . . ?
Cl16 C30 C29 S8 179.6(3) . . . . ?
Cl16 C30 C29 Cl15 0.7(8) . . . . ?
Cl7 C13 C14 Cl8 4.4(7) . . . . ?
Cl7 C13 C14 C15 -176.9(4) . . . . ?
Cl6 C10 C9 S3 -179.3(3) . . . . ?
Cl6 C10 C9 Cl5 0.4(7) . . . . ?
S7 N7 C27 C26 0.8(6) . . . . ?
S7 N7 C27 C28 -176.5(4) . . . . ?
S9 N9 C023 C024 178.3(3) . . . . ?
S9 N9 C023 C02J -1.2(6) . . . . ?
S4 N4 C15 C16 -176.8(3) . . . . ?
S4 N4 C15 C14 1.7(5) . . . . ?
S4 C13 C14 Cl8 -176.5(3) . . . . ?
S4 C13 C14 C15 2.3(5) . . . . ?
S2 N2 C7 C8 179.6(3) . . . . ?
S2 N2 C7 C6 0.5(6) . . . . ?
S6 N6 C23 C22 0.4(5) . . . . ?
S6 N6 C23 C24 179.8(3) . . . . ?
S6 C21 C22 Cl11 -179.1(3) . . . . ?
S6 C21 C22 C23 -1.0(5) . . . . ?
Cl4 C6 C5 S2 -179.5(4) . . . . ?
Cl4 C6 C5 Cl3 0.0(8) . . . . ?
Cl9 C18 C17 S5 177.6(3) . . . . ?
Cl9 C18 C17 Cl10 -1.8(8) . . . . ?
Cl12 C21 C22 Cl11 2.8(7) . . . . ?
Cl12 C21 C22 C23 -179.2(4) . . . . ?
Cl18 C02J C02S S9 179.3(3) . . . . ?
Cl18 C02J C02S Cl17 -0.5(8) . . . . ?
S8 N8 C31 C32 179.9(4) . . . . ?
S8 N8 C31 C30 -0.1(6) . . . . ?
Cl14 C26 C25 S7 -179.7(3) . . . . ?
Cl14 C26 C25 Cl13 1.5(8) . . . . ?
O5 C12 C11 N3 -11.4(6) . . . . ?
O5 C12 C11 C10 172.5(5) . . . . ?
O7 C16 C15 N4 -172.7(4) . . . . ?
O7 C16 C15 C14 9.1(8) . . . . ?
O6 C12 C11 N3 165.0(5) . . . . ?
O6 C12 C11 C10 -11.1(8) . . . . ?
O15 C32 C31 N8 32.3(7) . . . . ?
O15 C32 C31 C30 -147.7(5) . . . . ?
O8 C16 C15 N4 6.8(6) . . . . ?
O8 C16 C15 C14 -171.4(5) . . . . ?
O16 C32 C31 N8 -146.8(5) . . . . ?
O16 C32 C31 C30 33.2(8) . . . . ?
N5 S5 C17 Cl10 -179.2(4) . . . . ?
N5 S5 C17 C18 1.3(4) . . . . ?
N5 C19 C20 O9 3.4(7) . . . . ?
N5 C19 C20 O10 -177.2(5) . . . . ?
N5 C19 C18 Cl9 -177.9(4) . . . . ?
N5 C19 C18 C17 1.5(7) . . . . ?
N6 S6 C21 Cl12 179.4(4) . . . . ?
N6 S6 C21 C22 1.1(4) . . . . ?
N6 C23 C22 Cl11 178.4(4) . . . . ?
N6 C23 C22 C21 0.4(6) . . . . ?
N6 C23 C24 O12 -17.0(6) . . . . ?
N6 C23 C24 O11 160.4(4) . . . . ?
N2 S2 C5 Cl3 179.1(4) . . . . ?
N2 S2 C5 C6 -1.4(5) . . . . ?
N2 C7 C8 O4 179.9(5) . . . . ?
N2 C7 C8 O3 -0.7(6) . . . . ?
N2 C7 C6 Cl4 179.9(4) . . . . ?
N2 C7 C6 C5 -1.6(7) . . . . ?
N1 S1 C1 Cl1 -177.4(3) . . . . ?
N1 S1 C1 C2 1.4(4) . . . . ?
N1 C3 C4 O1 -9.3(6) . . . . ?
N1 C3 C4 O2 169.3(5) . . . . ?
N3 S3 C9 Cl5 -178.0(4) . . . . ?
N3 S3 C9 C10 1.7(4) . . . . ?
N3 C11 C10 Cl6 178.1(4) . . . . ?
N3 C11 C10 C9 0.3(7) . . . . ?
N9 S9 C02S Cl17 178.8(4) . . . . ?
N9 S9 C02S C02J -1.0(4) . . . . ?
N9 C023 C024 O015 6.6(6) . . . . ?
N9 C023 C024 O01E -173.2(4) . . . . ?
N9 C023 C02J Cl18 -178.3(4) . . . . ?
N9 C023 C02J C02S 0.5(7) . . . . ?
N4 S4 C13 Cl7 177.9(4) . . . . ?
N4 S4 C13 C14 -1.2(4) . . . . ?
N8 S8 C29 Cl15 177.6(4) . . . . ?
N8 S8 C29 C30 -1.2(5) . . . . ?
N8 C31 C30 Cl16 -179.0(4) . . . . ?
N8 C31 C30 C29 -0.8(7) . . . . ?
C1 S1 N1 Tb1 168.5(3) . . . . ?
C1 S1 N1 C3 -1.9(4) . . . . ?
C1 C2 C3 N1 -0.8(6) . . . . ?
C1 C2 C3 C4 176.3(5) . . . . ?
N7 S7 C25 Cl13 179.2(4) . . . . ?
N7 S7 C25 C26 0.3(4) . . . . ?
N7 C27 C26 Cl14 179.1(4) . . . . ?
N7 C27 C26 C25 -0.6(7) . . . . ?
N7 C27 C28 O14 -3.9(7) . . . . ?
N7 C27 C28 O13 173.2(5) . . . . ?
C32 C31 C30 Cl16 0.9(8) . . . . ?
C32 C31 C30 C29 179.1(5) . . . . ?
C13 S4 N4 Tb2 -170.6(3) . . . . ?
C13 S4 N4 C15 -0.2(4) . . . . ?
C13 C14 C15 N4 -2.6(6) . . . . ?
C13 C14 C15 C16 175.6(5) . . . . ?
C19 C18 C17 S5 -1.8(6) . . . . ?
C19 C18 C17 Cl10 178.8(4) . . . . ?
C12 C11 C10 Cl6 -5.8(8) . . . . ?
C12 C11 C10 C9 176.4(5) . . . . ?
C20 C19 C18 Cl9 2.9(9) . . . . ?
C20 C19 C18 C17 -177.8(5) . . . . ?
C11 C10 C9 S3 -1.4(6) . . . . ?
C11 C10 C9 Cl5 178.3(4) . . . . ?
C2 C3 C4 O1 173.7(4) . . . . ?
C2 C3 C4 O2 -7.7(8) . . . . ?
C023 C02J C02S S9 0.4(6) . . . . ?
C023 C02J C02S Cl17 -179.3(4) . . . . ?
C024 C023 C02J Cl18 2.3(8) . . . . ?
C024 C023 C02J C02S -178.9(5) . . . . ?
C7 C6 C5 S2 1.9(6) . . . . ?
C7 C6 C5 Cl3 -178.7(4) . . . . ?
C31 C30 C29 S8 1.3(6) . . . . ?
C31 C30 C29 Cl15 -177.5(4) . . . . ?
C8 C7 C6 Cl4 0.9(8) . . . . ?
C8 C7 C6 C5 179.4(5) . . . . ?
C21 S6 N6 Tb3 153.5(3) . . . . ?
C21 S6 N6 C23 -0.9(4) . . . . ?
C9 S3 N3 Tb2 171.6(3) . . . . ?
C9 S3 N3 C11 -1.6(4) . . . . ?
C18 C19 C20 O9 -177.3(5) . . . . ?
C18 C19 C20 O10 2.1(8) . . . . ?
C6 C7 C8 O4 -1.1(8) . . . . ?
C6 C7 C8 O3 178.3(5) . . . . ?
C22 C23 C24 O12 162.3(5) . . . . ?
C22 C23 C24 O11 -20.3(7) . . . . ?
C02J C023 C024 O015 -174.1(5) . . . . ?
C02J C023 C024 O01E 6.1(8) . . . . ?
C24 C23 C22 Cl11 -0.9(8) . . . . ?
C24 C23 C22 C21 -178.8(5) . . . . ?
C29 S8 N8 C31 0.8(4) . . . . ?
C27 C26 C25 S7 0.1(6) . . . . ?
C27 C26 C25 Cl13 -178.7(4) . . . . ?
C26 C27 C28 O14 179.2(5) . . . . ?
C26 C27 C28 O13 -3.7(9) . . . . ?
C17 S5 N5 Tb2 179.3(3) . . . . ?
C17 S5 N5 C19 -0.5(4) . . . . ?
C28 C27 C26 Cl14 -3.9(8) . . . . ?
C28 C27 C26 C25 176.3(5) . . . . ?
C5 S2 N2 Tb1 160.1(3) . . . . ?
C5 S2 N2 C7 0.5(4) . . . . ?
C25 S7 N7 Tb3 167.1(3) . . . . ?
C25 S7 N7 C27 -0.6(4) . . . . ?
C02S S9 N9 Tb3 -178.6(3) . . . . ?
C02S S9 N9 C023 1.2(4) . . . . ?

loop_
_smtbx_masks_void_nr
_smtbx_masks_void_average_x
_smtbx_masks_void_average_y
_smtbx_masks_void_average_z
_smtbx_masks_void_volume
_smtbx_masks_void_count_electrons
_smtbx_masks_void_content
1 -0.217 0.005 0.257 99.9 42.0 '1.5 EtOH'
2 0.217 -0.005 0.743 99.9 42.1 '1.5 EtOH'
3 -0.086 0.170 0.477 18.3 3.9 '0.4 H2O'
4 0.086 0.830 0.523 18.3 3.9 '0.4 H2O'
